data_4302790
loop_
_publ_author_name
'Vitalie Stavila'
'John H. Thurston'
'Kenton H. Whitmire'

_publ_section_title
;
Selective Arylation Reactions of Bismuth-Transition Metal Salicylate
Complexes
;
_journal_name_full 'Inorganic Chemistry'
_journal_page_first 6945
_journal_page_last 6951
_journal_paper_doi 10.1021/ic9010357
_journal_volume 48
_journal_year 2009
_chemical_formula_moiety C28H24BiNbO8
_chemical_formula_sum 'C56 H48 Bi2 Nb2 O16'
_chemical_formula_weight 1580.72
_chemical_name_systematic
; 
 ? 
;
_space_group_IT_number 4
_symmetry_cell_setting monoclinic
_symmetry_space_group_name_Hall 'P 2yb'
_symmetry_space_group_name_H-M 'P 1 21 1'
_atom_sites_solution_hydrogens geom
_atom_sites_solution_primary direct
_atom_sites_solution_secondary difmap
_audit_creation_method SHELXL-97
_cell_angle_alpha 90.00
_cell_angle_beta 90.225(2)
_cell_angle_gamma 90.00
_cell_formula_units_Z 2
_cell_length_a 11.9757(8)
_cell_length_b 18.3032(10)
_cell_length_c 13.0747(8)
_cell_measurement_reflns_used 13011
_cell_measurement_temperature 193(2)
_cell_measurement_theta_max 54.94
_cell_measurement_theta_min 4.52
_cell_volume 2865.9(3)
_computing_cell_refinement 'SHELXTL 6.10 (Bruker AXS, 2001)'
_computing_data_collection 'SHELXTL 6.10 (Bruker AXS, 2001)'
_computing_data_reduction 'SHELXTL 6.10 (Bruker AXS, 2001)'
_computing_molecular_graphics 'SHELXTL 6.10 (Bruker AXS, 2001)'
_computing_publication_material 'SHELXTL 6.10 (Bruker AXS, 2001)'
_computing_structure_refinement 'SHELXL-97 (Sheldrick, 1997)'
_computing_structure_solution 'SHELXS-97 (Sheldrick, 1990)'
_diffrn_ambient_temperature 173(2)
_diffrn_measured_fraction_theta_full 0.997
_diffrn_measured_fraction_theta_max 0.997
_diffrn_radiation_monochromator graphite
_diffrn_radiation_source 'fine-focus sealed tube'
_diffrn_radiation_type MoK\a
_diffrn_radiation_wavelength 0.71075
_diffrn_reflns_av_R_equivalents 0.0516
_diffrn_reflns_av_sigmaI/netI 0.1085
_diffrn_reflns_limit_h_max 15
_diffrn_reflns_limit_h_min -15
_diffrn_reflns_limit_k_max 23
_diffrn_reflns_limit_k_min -23
_diffrn_reflns_limit_l_max 16
_diffrn_reflns_limit_l_min -16
_diffrn_reflns_number 20022
_diffrn_reflns_theta_full 27.47
_diffrn_reflns_theta_max 27.47
_diffrn_reflns_theta_min 3.12
_exptl_absorpt_coefficient_mu 6.578
_exptl_absorpt_correction_T_max 0.425
_exptl_absorpt_correction_T_min 0.204
_exptl_absorpt_correction_type multi-scan
_exptl_absorpt_process_details 'SADABS (Scheldrick, 1996)'
_exptl_crystal_colour colorless
_exptl_crystal_density_diffrn 1.832
_exptl_crystal_density_method 'not measured'
_exptl_crystal_description plate
_exptl_crystal_F_000 1520
_exptl_crystal_size_max 0.32
_exptl_crystal_size_mid 0.21
_exptl_crystal_size_min 0.13
_refine_diff_density_max 2.145
_refine_diff_density_min -1.995
_refine_diff_density_rms 0.192
_refine_ls_abs_structure_details 'Flack H D (1983), Acta Cryst. A39, 876-881'
_refine_ls_abs_structure_Flack -0.008(5)
_refine_ls_extinction_coef 0.00034(12)
_refine_ls_extinction_expression Fc^*^=kFc[1+0.001xFc^2^\l^3^/sin(2\q)]^-1/4^
_refine_ls_extinction_method SHELXL
_refine_ls_goodness_of_fit_ref 1.069
_refine_ls_hydrogen_treatment constr
_refine_ls_matrix_type full
_refine_ls_number_parameters 687
_refine_ls_number_reflns 13011
_refine_ls_number_restraints 1
_refine_ls_restrained_S_all 1.069
_refine_ls_R_factor_all 0.0628
_refine_ls_R_factor_gt 0.0481
_refine_ls_shift/su_max 0.001
_refine_ls_shift/su_mean 0.000
_refine_ls_structure_factor_coef Fsqd
_refine_ls_weighting_details 'calc w=1/[\s^2^(Fo^2^)+(0.0000P)^2^+1.6667P] where P=(Fo^2^+2Fc^2^)/3'
_refine_ls_weighting_scheme calc
_refine_ls_wR_factor_gt 0.0968
_refine_ls_wR_factor_ref 0.1054
_reflns_number_gt 10841
_reflns_number_total 13011
_reflns_threshold_expression >2sigma(I)
_cod_data_source_file ic9010357_si_005_3.cif
_cod_data_source_block binb_Compound_5
_cod_original_sg_symbol_H-M 'P 21'
_cod_database_code 4302790

loop_
_symmetry_equiv_pos_as_xyz
'x, y, z'
'-x, y+1/2, -z'

loop_
_atom_site_label
_atom_site_type_symbol
_atom_site_fract_x
_atom_site_fract_y
_atom_site_fract_z
_atom_site_U_iso_or_equiv
_atom_site_adp_type
_atom_site_occupancy
_atom_site_symmetry_multiplicity
_atom_site_calc_flag
_atom_site_refinement_flags
_atom_site_disorder_assembly
_atom_site_disorder_group
Bi1 Bi -0.05451(3) 0.184840(19) 0.34365(3) 0.02210(10) Uani 1 1 d . . .
Bi2 Bi -0.53923(3) 0.145729(19) 0.17236(3) 0.02357(10) Uani 1 1 d . . .
Nb1 Nb 0.08447(7) 0.09083(5) 0.01465(7) 0.0224(2) Uani 1 1 d . . .
Nb2 Nb -0.41990(6) 0.18916(5) 0.52484(7) 0.02300(18) Uani 1 1 d . . .
O1 O 0.1498(6) 0.0797(4) -0.1130(5) 0.0333(18) Uani 1 1 d . . .
O2 O -0.0591(5) 0.0588(4) -0.0172(5) 0.0279(16) Uani 1 1 d . . .
O3 O -0.5636(5) 0.1662(4) 0.5681(6) 0.0337(19) Uani 1 1 d . . .
O4 O -0.3651(6) 0.2313(4) 0.6465(6) 0.0318(17) Uani 1 1 d . . .
O31 O 0.0854(6) 0.0921(4) 0.3376(5) 0.0305(17) Uani 1 1 d . . .
O32 O 0.0566(5) 0.0937(4) 0.1716(5) 0.0254(15) Uani 1 1 d . . .
O33 O 0.1647(5) 0.0007(4) 0.0575(5) 0.0258(15) Uani 1 1 d . . .
O41 O 0.3623(5) 0.2303(4) 0.0679(5) 0.0273(16) Uani 1 1 d . . .
O42 O 0.2293(5) 0.1481(4) 0.0567(5) 0.0236(14) Uani 1 1 d . . .
O43 O 0.0300(5) 0.1921(4) -0.0033(5) 0.0230(14) Uani 1 1 d . . .
O71 O -0.1509(6) 0.2962(4) 0.3774(5) 0.0276(16) Uani 1 1 d . . .
O72 O -0.2751(5) 0.2261(4) 0.4516(5) 0.0254(15) Uani 1 1 d . . .
O73 O -0.4802(6) 0.2804(4) 0.4644(6) 0.0275(16) Uani 1 1 d . . .
O81 O -0.3979(6) 0.0680(4) 0.2499(5) 0.0284(16) Uani 1 1 d . . .
O82 O -0.4380(5) 0.1318(3) 0.3884(5) 0.0255(15) Uani 1 1 d . . .
O83 O -0.3335(5) 0.1007(3) 0.5623(5) 0.0233(14) Uani 1 1 d . . .
C1 C 0.2559(11) 0.0624(8) -0.1567(9) 0.057(4) Uani 1 1 d . . .
H1A H 0.2497 0.0627 -0.2315 0.085 Uiso 1 1 calc R . .
H1B H 0.2795 0.0138 -0.1335 0.085 Uiso 1 1 calc R . .
H1C H 0.3111 0.0988 -0.1350 0.085 Uiso 1 1 calc R . .
C2 C -0.1584(8) 0.0769(7) -0.0628(10) 0.043(3) Uani 1 1 d . . .
H2A H -0.2103 0.0356 -0.0576 0.064 Uiso 1 1 calc R . .
H2B H -0.1457 0.0883 -0.1351 0.064 Uiso 1 1 calc R . .
H2C H -0.1903 0.1196 -0.0285 0.064 Uiso 1 1 calc R . .
C3 C -0.6768(11) 0.1843(11) 0.5606(16) 0.124(9) Uani 1 1 d . . .
H3A H -0.7204 0.1513 0.6040 0.186 Uiso 1 1 calc R . .
H3B H -0.7015 0.1794 0.4894 0.186 Uiso 1 1 calc R . .
H3C H -0.6878 0.2348 0.5833 0.186 Uiso 1 1 calc R . .
C4 C -0.2594(10) 0.2311(8) 0.6984(11) 0.055(4) Uani 1 1 d . . .
H4A H -0.2650 0.2598 0.7614 0.082 Uiso 1 1 calc R . .
H4B H -0.2025 0.2526 0.6539 0.082 Uiso 1 1 calc R . .
H4C H -0.2385 0.1807 0.7152 0.082 Uiso 1 1 calc R . .
C11 C -0.0026(7) 0.1855(6) 0.5081(6) 0.0195(18) Uani 1 1 d . . .
C12 C 0.0095(9) 0.1190(6) 0.5594(8) 0.034(3) Uani 1 1 d . . .
H12A H 0.0010 0.0742 0.5235 0.041 Uiso 1 1 calc R . .
C13 C 0.0346(9) 0.1190(7) 0.6659(8) 0.033(3) Uani 1 1 d . . .
H13A H 0.0439 0.0744 0.7021 0.039 Uiso 1 1 calc R . .
C14 C 0.0453(8) 0.1866(7) 0.7165(8) 0.033(2) Uani 1 1 d . . .
H14A H 0.0610 0.1872 0.7877 0.040 Uiso 1 1 calc R . .
C15 C 0.0338(10) 0.2504(7) 0.6659(9) 0.038(3) Uani 1 1 d . . .
H15A H 0.0409 0.2953 0.7018 0.045 Uiso 1 1 calc R . .
C16 C 0.0115(9) 0.2506(6) 0.5606(8) 0.031(2) Uani 1 1 d . . .
H16A H 0.0059 0.2957 0.5250 0.037 Uiso 1 1 calc R . .
C21 C 0.0804(7) 0.2624(6) 0.2949(7) 0.022(2) Uani 1 1 d . . .
C22 C 0.1888(9) 0.2489(6) 0.3251(10) 0.038(3) Uani 1 1 d . . .
H22A H 0.2057 0.2061 0.3634 0.045 Uiso 1 1 calc R . .
C23 C 0.2756(10) 0.2985(7) 0.2993(11) 0.044(3) Uani 1 1 d . . .
H23A H 0.3506 0.2893 0.3195 0.053 Uiso 1 1 calc R . .
C24 C 0.2482(11) 0.3600(7) 0.2443(10) 0.048(4) Uani 1 1 d . . .
H24A H 0.3053 0.3935 0.2261 0.058 Uiso 1 1 calc R . .
C25 C 0.1412(12) 0.3737(7) 0.2156(9) 0.045(3) Uani 1 1 d . . .
H25A H 0.1245 0.4164 0.1772 0.054 Uiso 1 1 calc R . .
C26 C 0.0543(9) 0.3251(6) 0.2424(8) 0.029(2) Uani 1 1 d . . .
H26A H -0.0209 0.3356 0.2243 0.034 Uiso 1 1 calc R . .
C31 C 0.1960(9) 0.0126(6) 0.2366(8) 0.029(2) Uani 1 1 d . . .
C32 C 0.2182(8) -0.0187(5) 0.1418(7) 0.023(2) Uani 1 1 d . . .
C34 C 0.3587(11) -0.0964(6) 0.2163(9) 0.043(3) Uani 1 1 d . . .
H34A H 0.4118 -0.1346 0.2099 0.051 Uiso 1 1 calc R . .
C35 C 0.3402(12) -0.0616(8) 0.3122(10) 0.052(4) Uani 1 1 d . . .
H35A H 0.3851 -0.0748 0.3694 0.062 Uiso 1 1 calc R . .
C33 C 0.2994(9) -0.0736(6) 0.1355(9) 0.033(3) Uani 1 1 d . . .
H33A H 0.3128 -0.0957 0.0709 0.040 Uiso 1 1 calc R . .
C36 C 0.2579(10) -0.0090(7) 0.3238(10) 0.040(3) Uani 1 1 d . . .
H36A H 0.2434 0.0120 0.3888 0.049 Uiso 1 1 calc R . .
C37 C 0.1113(8) 0.0686(6) 0.2494(6) 0.023(2) Uani 1 1 d . . .
C41 C 0.1930(8) 0.2692(5) -0.0070(7) 0.021(2) Uani 1 1 d . . .
C42 C 0.0768(8) 0.2554(5) -0.0247(8) 0.026(2) Uani 1 1 d . . .
C43 C 0.0140(9) 0.3130(6) -0.0639(8) 0.034(3) Uani 1 1 d . . .
H43A H -0.0636 0.3055 -0.0749 0.041 Uiso 1 1 calc R . .
C44 C 0.0579(10) 0.3793(6) -0.0871(9) 0.034(3) Uani 1 1 d . . .
H44A H 0.0119 0.4172 -0.1135 0.041 Uiso 1 1 calc R . .
C45 C 0.1719(10) 0.3908(5) -0.0716(9) 0.037(3) Uani 1 1 d . . .
H45A H 0.2037 0.4370 -0.0875 0.045 Uiso 1 1 calc R . .
C46 C 0.2374(9) 0.3368(5) -0.0341(9) 0.032(3) Uani 1 1 d . . .
H46A H 0.3152 0.3452 -0.0261 0.038 Uiso 1 1 calc R . .
C47 C 0.2662(8) 0.2130(5) 0.0412(7) 0.023(2) Uani 1 1 d . . .
C51 C -0.4859(7) 0.0924(5) 0.0281(7) 0.0210(19) Uani 1 1 d . . .
C52 C -0.4678(8) 0.0169(6) 0.0189(9) 0.030(2) Uani 1 1 d . . .
H52A H -0.4745 -0.0128 0.0783 0.036 Uiso 1 1 calc R . .
C53 C -0.4408(8) -0.0163(6) -0.0727(8) 0.032(2) Uani 1 1 d . . .
H53A H -0.4288 -0.0675 -0.0758 0.038 Uiso 1 1 calc R . .
C54 C -0.4316(9) 0.0251(6) -0.1576(9) 0.035(3) Uani 1 1 d . . .
H54A H -0.4127 0.0025 -0.2207 0.042 Uiso 1 1 calc R . .
C55 C -0.4487(9) 0.0971(7) -0.1548(9) 0.036(3) Uani 1 1 d . . .
H55A H -0.4437 0.1248 -0.2160 0.043 Uiso 1 1 calc R . .
C56 C -0.4742(8) 0.1328(5) -0.0607(7) 0.029(2) Uani 1 1 d . . .
H56A H -0.4832 0.1844 -0.0591 0.035 Uiso 1 1 calc R . .
C61 C -0.4038(8) 0.2317(6) 0.1606(9) 0.030(2) Uani 1 1 d . . .
C62 C -0.2949(7) 0.2109(6) 0.1366(8) 0.031(3) Uani 1 1 d . . .
H62A H -0.2767 0.1605 0.1329 0.037 Uiso 1 1 calc R . .
C63 C -0.2145(8) 0.2617(6) 0.1184(8) 0.029(2) Uani 1 1 d . . .
H63A H -0.1416 0.2465 0.0992 0.035 Uiso 1 1 calc R . .
C64 C -0.2387(9) 0.3362(6) 0.1280(8) 0.032(3) Uani 1 1 d . . .
H64A H -0.1826 0.3718 0.1162 0.038 Uiso 1 1 calc R . .
C65 C -0.3443(9) 0.3570(6) 0.1547(9) 0.033(3) Uani 1 1 d . . .
H65A H -0.3614 0.4073 0.1630 0.039 Uiso 1 1 calc R . .
C66 C -0.4275(8) 0.3039(5) 0.1697(8) 0.026(2) Uani 1 1 d . . .
H66A H -0.5012 0.3187 0.1866 0.031 Uiso 1 1 calc R . .
C71 C -0.3203(8) 0.3542(5) 0.4204(7) 0.020(2) Uani 1 1 d . . .
C72 C -0.4356(8) 0.3439(5) 0.4426(8) 0.023(2) Uani 1 1 d . . .
C73 C -0.5036(8) 0.4078(5) 0.4385(8) 0.026(2) Uani 1 1 d . . .
H73A H -0.5815 0.4039 0.4511 0.032 Uiso 1 1 calc R . .
C74 C -0.4590(9) 0.4734(6) 0.4171(8) 0.033(3) Uani 1 1 d . . .
H74A H -0.5063 0.5151 0.4134 0.040 Uiso 1 1 calc R . .
C75 C -0.3465(11) 0.4814(6) 0.4006(8) 0.040(3) Uani 1 1 d . . .
H75A H -0.3164 0.5287 0.3887 0.048 Uiso 1 1 calc R . .
C76 C -0.2777(10) 0.4221(6) 0.4012(8) 0.031(3) Uani 1 1 d . . .
H76A H -0.2002 0.4280 0.3883 0.037 Uiso 1 1 calc R . .
C77 C -0.2436(8) 0.2879(5) 0.4157(7) 0.019(2) Uani 1 1 d . . .
C81 C -0.3020(9) 0.0386(6) 0.4053(9) 0.030(3) Uani 1 1 d . . .
C82 C -0.2837(8) 0.0476(6) 0.5090(9) 0.030(2) Uani 1 1 d . . .
C83 C -0.2142(9) -0.0014(5) 0.5627(8) 0.029(2) Uani 1 1 d . . .
H83A H -0.2014 0.0061 0.6337 0.035 Uiso 1 1 calc R . .
C84 C -0.1648(12) -0.0592(7) 0.5153(10) 0.053(4) Uani 1 1 d . . .
H84A H -0.1221 -0.0933 0.5537 0.063 Uiso 1 1 calc R . .
C85 C -0.1774(14) -0.0678(8) 0.4098(12) 0.075(6) Uani 1 1 d . . .
H85A H -0.1378 -0.1052 0.3749 0.090 Uiso 1 1 calc R . .
C86 C -0.2487(12) -0.0210(7) 0.3559(10) 0.053(4) Uani 1 1 d . . .
H86A H -0.2617 -0.0292 0.2851 0.064 Uiso 1 1 calc R . .
C87 C -0.3819(8) 0.0804(5) 0.3429(9) 0.028(2) Uani 1 1 d . . .

loop_
_atom_site_aniso_label
_atom_site_aniso_U_11
_atom_site_aniso_U_22
_atom_site_aniso_U_33
_atom_site_aniso_U_23
_atom_site_aniso_U_13
_atom_site_aniso_U_12
Bi1 0.01799(18) 0.02726(19) 0.02107(18) 0.00159(18) 0.00121(13) -0.00085(16)
Bi2 0.01825(18) 0.02804(19) 0.0244(2) 0.00027(17) 0.00012(14) -0.00052(16)
Nb1 0.0172(4) 0.0273(5) 0.0227(5) 0.0010(4) -0.0030(4) 0.0016(4)
Nb2 0.0190(4) 0.0237(4) 0.0264(4) 0.0020(5) 0.0037(3) 0.0019(4)
O1 0.028(4) 0.045(5) 0.027(4) 0.007(4) 0.001(3) 0.014(3)
O2 0.017(4) 0.032(4) 0.035(4) 0.005(3) -0.003(3) -0.006(3)
O3 0.017(3) 0.040(5) 0.044(4) 0.007(4) 0.006(3) 0.003(3)
O4 0.029(4) 0.030(4) 0.036(4) -0.002(3) -0.004(3) 0.005(3)
O31 0.030(4) 0.035(4) 0.027(4) 0.012(3) 0.012(3) 0.004(3)
O32 0.028(4) 0.033(4) 0.015(3) 0.006(3) 0.008(3) 0.006(3)
O33 0.021(4) 0.034(4) 0.022(4) 0.002(3) -0.004(3) 0.002(3)
O41 0.012(3) 0.032(4) 0.038(4) -0.006(3) -0.002(3) 0.004(3)
O42 0.022(3) 0.023(3) 0.025(3) -0.004(3) -0.002(3) -0.005(3)
O43 0.029(3) 0.022(3) 0.017(3) 0.003(3) 0.001(3) 0.006(3)
O71 0.021(4) 0.035(4) 0.027(4) 0.009(3) 0.006(3) 0.005(3)
O72 0.015(3) 0.031(4) 0.031(4) 0.005(3) 0.006(3) 0.000(3)
O73 0.023(4) 0.030(4) 0.030(4) 0.001(3) 0.000(3) 0.000(3)
O81 0.046(5) 0.029(4) 0.011(3) 0.003(3) 0.003(3) 0.009(3)
O82 0.026(4) 0.026(4) 0.024(4) 0.001(3) -0.005(3) 0.003(3)
O83 0.022(3) 0.021(3) 0.028(4) -0.003(3) -0.002(3) 0.003(3)
C1 0.050(8) 0.088(11) 0.031(7) 0.004(7) 0.011(6) 0.029(7)
C2 0.017(5) 0.058(8) 0.053(8) 0.001(6) -0.015(5) -0.007(5)
C3 0.027(7) 0.151(17) 0.19(2) 0.128(17) 0.040(10) 0.041(10)
C4 0.038(7) 0.068(9) 0.057(9) -0.015(8) -0.015(6) 0.010(7)
C11 0.025(5) 0.026(4) 0.007(4) 0.003(5) -0.009(3) -0.003(4)
C12 0.030(6) 0.049(7) 0.023(6) -0.006(5) -0.005(5) 0.011(5)
C13 0.027(6) 0.045(7) 0.026(6) 0.013(5) -0.002(5) 0.002(5)
C14 0.039(6) 0.035(6) 0.026(5) -0.015(6) 0.000(4) 0.002(6)
C15 0.045(7) 0.037(7) 0.031(7) 0.001(6) 0.005(5) -0.011(5)
C16 0.034(6) 0.031(6) 0.028(6) 0.004(5) 0.003(5) -0.007(5)
C21 0.012(4) 0.042(6) 0.011(4) 0.003(4) 0.002(3) -0.004(4)
C22 0.026(6) 0.037(6) 0.049(7) -0.005(6) 0.002(5) 0.002(5)
C23 0.029(7) 0.046(7) 0.058(9) -0.012(7) 0.023(6) -0.010(5)
C24 0.051(8) 0.050(8) 0.045(8) -0.018(7) 0.034(6) -0.028(6)
C25 0.064(9) 0.046(7) 0.024(6) 0.010(6) -0.003(6) -0.011(6)
C26 0.035(6) 0.032(6) 0.019(5) 0.006(5) -0.001(4) -0.004(5)
C31 0.023(6) 0.037(6) 0.028(6) -0.011(5) -0.004(4) 0.009(5)
C32 0.017(5) 0.028(5) 0.025(5) 0.000(4) 0.003(4) 0.000(4)
C34 0.056(8) 0.037(6) 0.034(7) 0.012(6) 0.010(6) 0.026(6)
C35 0.052(9) 0.076(10) 0.027(7) 0.011(6) -0.006(6) 0.008(7)
C33 0.037(6) 0.031(6) 0.033(6) 0.009(5) 0.006(5) 0.012(5)
C36 0.029(6) 0.057(8) 0.036(7) 0.011(6) -0.008(5) 0.020(5)
C37 0.028(5) 0.038(6) 0.002(4) 0.001(4) 0.007(4) 0.000(4)
C41 0.027(5) 0.024(5) 0.011(4) 0.001(4) -0.005(4) 0.001(4)
C42 0.020(5) 0.017(5) 0.039(6) 0.004(5) 0.004(4) 0.004(4)
C43 0.029(6) 0.038(6) 0.036(6) 0.005(5) -0.003(5) 0.016(5)
C44 0.044(7) 0.025(6) 0.034(7) 0.003(5) 0.004(5) 0.009(5)
C45 0.055(8) 0.015(5) 0.042(7) 0.009(5) -0.005(6) 0.003(5)
C46 0.035(6) 0.018(5) 0.042(7) -0.005(5) -0.006(5) 0.007(4)
C47 0.025(5) 0.026(5) 0.020(5) -0.011(4) 0.002(4) 0.005(4)
C51 0.018(5) 0.024(5) 0.021(5) -0.001(4) 0.009(4) 0.001(4)
C52 0.020(5) 0.032(6) 0.037(6) 0.003(5) -0.001(4) -0.005(4)
C53 0.023(5) 0.033(6) 0.039(6) -0.016(5) -0.006(5) -0.001(4)
C54 0.025(6) 0.045(7) 0.034(6) 0.000(6) -0.010(5) 0.013(5)
C55 0.035(6) 0.041(7) 0.032(6) 0.004(6) -0.003(5) 0.000(5)
C56 0.040(6) 0.023(5) 0.024(5) 0.000(5) -0.003(4) 0.002(4)
C61 0.019(5) 0.027(5) 0.043(7) 0.007(5) 0.001(5) -0.006(4)
C62 0.010(5) 0.044(6) 0.039(6) -0.004(5) -0.004(4) 0.012(4)
C63 0.015(5) 0.040(6) 0.032(6) -0.002(5) -0.001(4) 0.001(4)
C64 0.028(6) 0.039(6) 0.028(6) 0.027(5) -0.002(5) 0.001(5)
C65 0.032(6) 0.026(5) 0.041(7) -0.003(5) 0.004(5) -0.002(5)
C66 0.014(5) 0.030(5) 0.034(6) -0.001(5) 0.004(4) 0.000(4)
C71 0.027(5) 0.023(5) 0.012(5) 0.000(4) 0.002(4) 0.009(4)
C72 0.025(5) 0.015(4) 0.028(5) 0.002(4) -0.001(4) 0.008(4)
C73 0.022(5) 0.031(5) 0.026(5) 0.002(5) 0.003(4) 0.013(4)
C74 0.038(7) 0.030(6) 0.032(6) 0.012(5) 0.003(5) 0.013(5)
C75 0.064(9) 0.031(6) 0.024(6) 0.002(5) 0.016(6) 0.007(6)
C76 0.042(7) 0.025(5) 0.026(6) -0.001(5) 0.007(5) 0.000(5)
C77 0.020(5) 0.021(5) 0.017(5) 0.000(4) -0.006(4) -0.006(4)
C81 0.025(6) 0.027(5) 0.039(7) 0.007(5) -0.003(5) 0.015(4)
C82 0.016(5) 0.032(6) 0.041(7) 0.002(5) -0.002(5) -0.008(4)
C83 0.038(6) 0.029(5) 0.021(5) -0.005(5) -0.006(4) 0.009(4)
C84 0.068(10) 0.044(7) 0.047(8) 0.001(6) -0.007(7) 0.034(7)
C85 0.100(13) 0.063(9) 0.062(10) -0.033(9) -0.023(10) 0.059(9)
C86 0.073(10) 0.049(8) 0.038(7) -0.012(7) -0.012(7) 0.039(7)
C87 0.023(5) 0.021(5) 0.040(6) 0.003(5) 0.003(5) 0.010(4)

loop_
_atom_type_symbol
_atom_type_description
_atom_type_scat_dispersion_real
_atom_type_scat_dispersion_imag
_atom_type_scat_source
C C 0.0033 0.0016 'International Tables Vol C Tables 4.2.6.8 and 6.1.1.4'
H H 0.0000 0.0000 'International Tables Vol C Tables 4.2.6.8 and 6.1.1.4'
O O 0.0106 0.0060 'International Tables Vol C Tables 4.2.6.8 and 6.1.1.4'
Nb Nb -2.0727 0.6215 'International Tables Vol C Tables 4.2.6.8 and 6.1.1.4'
Bi Bi -4.1077 10.2566 'International Tables Vol C Tables 4.2.6.8 and 6.1.1.4'

loop_
_geom_angle_atom_site_label_1
_geom_angle_atom_site_label_2
_geom_angle_atom_site_label_3
_geom_angle
_geom_angle_site_symmetry_1
_geom_angle_site_symmetry_3
_geom_angle_publ_flag
C11 Bi1 C21 94.1(3) . . ?
C11 Bi1 O71 87.1(3) . . ?
C21 Bi1 O71 82.0(3) . . ?
C11 Bi1 O31 81.0(3) . . ?
C21 Bi1 O31 86.3(3) . . ?
O71 Bi1 O31 162.7(2) . . ?
C51 Bi2 C61 92.2(4) . . ?
C51 Bi2 O41 86.7(3) . 1_455 ?
C61 Bi2 O41 82.1(3) . 1_455 ?
C51 Bi2 O81 84.0(3) . . ?
C61 Bi2 O81 86.4(3) . . ?
O41 Bi2 O81 164.8(2) 1_455 . ?
O1 Nb1 O2 99.0(3) . . ?
O1 Nb1 O43 97.8(3) . . ?
O2 Nb1 O43 88.0(3) . . ?
O1 Nb1 O33 87.6(3) . . ?
O2 Nb1 O33 104.3(3) . . ?
O43 Nb1 O33 165.8(3) . . ?
O1 Nb1 O32 163.5(3) . . ?
O2 Nb1 O32 94.4(3) . . ?
O43 Nb1 O32 92.3(3) . . ?
O33 Nb1 O32 79.7(3) . . ?
O1 Nb1 O42 86.5(3) . . ?
O2 Nb1 O42 167.8(3) . . ?
O43 Nb1 O42 80.5(3) . . ?
O33 Nb1 O42 86.7(3) . . ?
O32 Nb1 O42 82.2(2) . . ?
O3 Nb2 O4 98.9(3) . . ?
O3 Nb2 O83 102.9(3) . . ?
O4 Nb2 O83 86.9(3) . . ?
O3 Nb2 O73 88.6(3) . . ?
O4 Nb2 O73 96.7(3) . . ?
O83 Nb2 O73 167.3(3) . . ?
O3 Nb2 O82 93.0(3) . . ?
O4 Nb2 O82 164.9(3) . . ?
O83 Nb2 O82 81.5(2) . . ?
O73 Nb2 O82 92.7(3) . . ?
O3 Nb2 O72 168.2(3) . . ?
O4 Nb2 O72 88.2(3) . . ?
O83 Nb2 O72 86.8(3) . . ?
O73 Nb2 O72 81.2(3) . . ?
O82 Nb2 O72 81.6(3) . . ?
C1 O1 Nb1 139.5(7) . . ?
C2 O2 Nb1 145.2(7) . . ?
C3 O3 Nb2 145.3(8) . . ?
C4 O4 Nb2 134.6(7) . . ?
C37 O31 Bi1 116.4(6) . . ?
C37 O32 Nb1 133.2(6) . . ?
C32 O33 Nb1 133.7(6) . . ?
C47 O41 Bi2 116.9(6) . 1_655 ?
C47 O42 Nb1 134.9(6) . . ?
C42 O43 Nb1 135.1(6) . . ?
C77 O71 Bi1 114.0(6) . . ?
C77 O72 Nb2 134.2(6) . . ?
C72 O73 Nb2 133.2(6) . . ?
C87 O81 Bi2 113.8(6) . . ?
C87 O82 Nb2 134.8(6) . . ?
C82 O83 Nb2 134.4(6) . . ?
C16 C11 C12 120.0(8) . . ?
C16 C11 Bi1 120.9(8) . . ?
C12 C11 Bi1 119.0(7) . . ?
C11 C12 C13 119.3(10) . . ?
C14 C13 C12 118.6(10) . . ?
C15 C14 C13 121.5(9) . . ?
C14 C15 C16 120.1(11) . . ?
C11 C16 C15 120.5(10) . . ?
C26 C21 C22 120.4(10) . . ?
C26 C21 Bi1 120.5(7) . . ?
C22 C21 Bi1 118.9(8) . . ?
C21 C22 C23 120.4(12) . . ?
C24 C23 C22 118.3(12) . . ?
C25 C24 C23 121.3(12) . . ?
C24 C25 C26 120.6(12) . . ?
C21 C26 C25 118.9(10) . . ?
C32 C31 C36 120.1(10) . . ?
C32 C31 C37 121.9(9) . . ?
C36 C31 C37 118.0(10) . . ?
O33 C32 C31 122.5(9) . . ?
O33 C32 C33 118.6(9) . . ?
C31 C32 C33 118.9(9) . . ?
C33 C34 C35 118.2(11) . . ?
C36 C35 C34 121.3(11) . . ?
C34 C33 C32 122.9(11) . . ?
C35 C36 C31 118.5(12) . . ?
O31 C37 O32 118.1(9) . . ?
O31 C37 C31 121.0(9) . . ?
O32 C37 C31 120.8(8) . . ?
C46 C41 C42 119.2(9) . . ?
C46 C41 C47 119.8(9) . . ?
C42 C41 C47 121.0(9) . . ?
O43 C42 C43 120.9(9) . . ?
O43 C42 C41 122.4(8) . . ?
C43 C42 C41 116.7(9) . . ?
C44 C43 C42 123.4(10) . . ?
C43 C44 C45 118.8(10) . . ?
C46 C45 C44 120.5(10) . . ?
C45 C46 C41 121.3(10) . . ?
O41 C47 O42 120.7(8) . . ?
O41 C47 C41 119.1(9) . . ?
O42 C47 C41 120.2(8) . . ?
C56 C51 C52 116.0(9) . . ?
C56 C51 Bi2 120.6(7) . . ?
C52 C51 Bi2 123.4(7) . . ?
C53 C52 C51 122.9(10) . . ?
C54 C53 C52 119.2(10) . . ?
C55 C54 C53 121.3(11) . . ?
C54 C55 C56 120.7(11) . . ?
C51 C56 C55 120.1(9) . . ?
C66 C61 C62 118.8(9) . . ?
C66 C61 Bi2 121.3(7) . . ?
C62 C61 Bi2 119.8(8) . . ?
C63 C62 C61 121.1(10) . . ?
C62 C63 C64 120.1(10) . . ?
C65 C64 C63 119.1(10) . . ?
C64 C65 C66 120.0(10) . . ?
C61 C66 C65 120.8(9) . . ?
C76 C71 C72 121.4(9) . . ?
C76 C71 C77 119.4(9) . . ?
C72 C71 C77 119.2(8) . . ?
O73 C72 C71 123.9(8) . . ?
O73 C72 C73 120.1(9) . . ?
C71 C72 C73 116.0(8) . . ?
C74 C73 C72 120.9(10) . . ?
C73 C74 C75 121.2(10) . . ?
C76 C75 C74 120.5(12) . . ?
C75 C76 C71 119.9(11) . . ?
O71 C77 O72 121.8(9) . . ?
O71 C77 C71 117.6(8) . . ?
O72 C77 C71 120.7(8) . . ?
C82 C81 C86 117.9(10) . . ?
C82 C81 C87 125.6(10) . . ?
C86 C81 C87 116.1(10) . . ?
O83 C82 C81 121.9(9) . . ?
O83 C82 C83 117.9(9) . . ?
C81 C82 C83 120.2(10) . . ?
C84 C83 C82 121.6(10) . . ?
C83 C84 C85 119.5(11) . . ?
C84 C85 C86 119.5(12) . . ?
C85 C86 C81 121.0(12) . . ?
O81 C87 O82 119.9(9) . . ?
O81 C87 C81 122.8(9) . . ?
O82 C87 C81 117.3(10) . . ?

loop_
_geom_bond_atom_site_label_1
_geom_bond_atom_site_label_2
_geom_bond_distance
_geom_bond_site_symmetry_2
_geom_bond_publ_flag
Bi1 C11 2.236(7) . ?
Bi1 C21 2.246(9) . ?
Bi1 O71 2.385(7) . ?
Bi1 O31 2.387(7) . ?
Bi2 C51 2.219(9) . ?
Bi2 C61 2.265(10) . ?
Bi2 O41 2.374(6) 1_455 ?
Bi2 O81 2.429(6) . ?
Nb1 O1 1.858(7) . ?
Nb1 O2 1.862(6) . ?
Nb1 O43 1.979(7) . ?
Nb1 O33 1.988(6) . ?
Nb1 O32 2.081(6) . ?
Nb1 O42 2.098(6) . ?
Nb2 O3 1.861(7) . ?
Nb2 O4 1.884(7) . ?
Nb2 O83 1.981(6) . ?
Nb2 O73 1.983(7) . ?
Nb2 O82 2.080(6) . ?
Nb2 O72 2.096(6) . ?
O1 C1 1.431(14) . ?
O2 C2 1.369(11) . ?
O3 C3 1.399(13) . ?
O4 C4 1.433(12) . ?
O31 C37 1.270(11) . ?
O32 C37 1.291(11) . ?
O33 C32 1.322(11) . ?
O41 C47 1.242(11) . ?
O41 Bi2 2.374(6) 1_655 ?
O42 C47 1.285(11) . ?
O43 C42 1.317(12) . ?
O71 C77 1.230(11) . ?
O72 C77 1.282(11) . ?
O73 C72 1.311(11) . ?
O81 C87 1.251(12) . ?
O82 C87 1.300(11) . ?
O83 C82 1.338(12) . ?
C11 C16 1.384(14) . ?
C11 C12 1.397(14) . ?
C12 C13 1.424(14) . ?
C13 C14 1.408(15) . ?
C14 C15 1.349(16) . ?
C15 C16 1.402(15) . ?
C21 C26 1.372(14) . ?
C21 C22 1.378(14) . ?
C22 C23 1.422(16) . ?
C23 C24 1.374(18) . ?
C24 C25 1.358(18) . ?
C25 C26 1.414(16) . ?
C31 C32 1.393(14) . ?
C31 C36 1.413(14) . ?
C31 C37 1.452(14) . ?
C32 C33 1.400(14) . ?
C34 C33 1.337(15) . ?
C34 C35 1.424(17) . ?
C35 C36 1.387(17) . ?
C41 C46 1.393(14) . ?
C41 C42 1.432(13) . ?
C41 C47 1.490(13) . ?
C42 C43 1.392(13) . ?
C43 C44 1.358(15) . ?
C44 C45 1.395(16) . ?
C45 C46 1.352(14) . ?
C51 C56 1.385(13) . ?
C51 C52 1.405(13) . ?
C52 C53 1.383(15) . ?
C53 C54 1.349(15) . ?
C54 C55 1.334(16) . ?
C55 C56 1.428(15) . ?
C61 C66 1.357(14) . ?
C61 C62 1.395(14) . ?
C62 C63 1.359(14) . ?
C63 C64 1.400(15) . ?
C64 C65 1.367(15) . ?
C65 C66 1.407(14) . ?
C71 C76 1.368(14) . ?
C71 C72 1.424(14) . ?
C71 C77 1.524(13) . ?
C72 C73 1.425(12) . ?
C73 C74 1.345(14) . ?
C74 C75 1.374(17) . ?
C75 C76 1.363(15) . ?
C81 C82 1.383(15) . ?
C81 C86 1.420(15) . ?
C81 C87 1.470(13) . ?
C82 C83 1.409(14) . ?
C83 C84 1.362(15) . ?
C84 C85 1.396(19) . ?
C85 C86 1.399(17) . ?
